data_1573590
loop_
_publ_author_name
'Kim, Hyunyong'
'Cohen, Seth M.'

_publ_section_title
;
 Metal--organic frameworks generated from oligomeric ligands with
 functionalized tethers
;
_journal_name_full 'Chemical Science'
_journal_paper_doi 10.1039/D4SC06666A
_journal_year 2025
_chemical_formula_sum 'C14 N O5 Zn'
_chemical_formula_weight 327.52
_space_group_crystal_system monoclinic
_space_group_IT_number 15
_space_group_name_Hall '-C 2yc'
_space_group_name_H-M_alt 'C 1 2/c 1'
_atom_sites_solution_primary direct
_atom_sites_solution_secondary difmap
_audit_creation_method SHELXL-2018/3
_audit_update_record
;
2024-09-29 deposited with the CCDC.	2025-01-07 downloaded from the CCDC.
;
_cell_angle_alpha 90
_cell_angle_beta 91.635(3)
_cell_angle_gamma 90
_cell_formula_units_Z 8
_cell_length_a 13.6279(13)
_cell_length_b 16.9199(17)
_cell_length_c 19.7799(19)
_cell_measurement_reflns_used 9923
_cell_measurement_temperature 100(2)
_cell_measurement_theta_max 26.301
_cell_measurement_theta_min 2.619
_cell_volume 4559.0(8)
_computing_cell_refinement 'APEX5 v2023.9-2 (Bruker, 2023)'
_computing_data_collection 'APEX5 v2023.9-2 (Bruker, 2023)'
_computing_data_reduction 'SAINT v8.40B (Bruker, 2019)'
_computing_molecular_graphics 'Bruker SHELXTL'
_computing_publication_material 'Bruker SHELXTL'
_computing_structure_refinement 'SHELXL-2018/3 (Sheldrick, 2018)'
_computing_structure_solution 'SHELXT 2018/2 (Sheldrick, 2018)'
_diffrn_ambient_temperature 100(2)
_diffrn_measured_fraction_theta_full 0.998
_diffrn_measured_fraction_theta_max 0.995
_diffrn_measurement_device_type 'Bruker D8 Venture'
_diffrn_measurement_method '\w and \f scans'
_diffrn_radiation_type MoK\a
_diffrn_radiation_wavelength 0.71073
_diffrn_reflns_av_R_equivalents 0.0875
_diffrn_reflns_av_unetI/netI 0.0561
_diffrn_reflns_Laue_measured_fraction_full 0.998
_diffrn_reflns_Laue_measured_fraction_max 0.995
_diffrn_reflns_limit_h_max 17
_diffrn_reflns_limit_h_min -17
_diffrn_reflns_limit_k_max 21
_diffrn_reflns_limit_k_min -21
_diffrn_reflns_limit_l_max 24
_diffrn_reflns_limit_l_min -24
_diffrn_reflns_number 33806
_diffrn_reflns_point_group_measured_fraction_full 0.998
_diffrn_reflns_point_group_measured_fraction_max 0.995
_diffrn_reflns_theta_full 25.242
_diffrn_reflns_theta_max 26.456
_diffrn_reflns_theta_min 2.619
_diffrn_source 'Micro Focus Rotating Anode'
_exptl_absorpt_coefficient_mu 1.088
_exptl_absorpt_correction_T_max 0.948
_exptl_absorpt_correction_T_min 0.776
_exptl_absorpt_correction_type multi-scan
_exptl_absorpt_process_details SADABS-2016/2
_exptl_crystal_colour colorless
_exptl_crystal_density_diffrn 0.954
_exptl_crystal_density_method 'not measured'
_exptl_crystal_description block
_exptl_crystal_F_000 1288
_exptl_crystal_size_max 0.100
_exptl_crystal_size_mid 0.100
_exptl_crystal_size_min 0.050
_refine_diff_density_max 0.966
_refine_diff_density_min -0.562
_refine_diff_density_rms 0.132
_refine_ls_extinction_method none
_refine_ls_goodness_of_fit_ref 1.087
_refine_ls_hydrogen_treatment undef
_refine_ls_matrix_type full
_refine_ls_number_parameters 190
_refine_ls_number_reflns 4686
_refine_ls_number_restraints 0
_refine_ls_restrained_S_all 1.087
_refine_ls_R_factor_all 0.0838
_refine_ls_R_factor_gt 0.0680
_refine_ls_shift/su_max 0.000
_refine_ls_shift/su_mean 0.000
_refine_ls_structure_factor_coef Fsqd
_refine_ls_weighting_details 'w=1/[\s^2^(Fo^2^)+(0.0674P)^2^+69.3208P] where P=(Fo^2^+2Fc^2^)/3'
_refine_ls_weighting_scheme calc
_refine_ls_wR_factor_gt 0.1837
_refine_ls_wR_factor_ref 0.1907
_reflns_Friedel_coverage 0.000
_reflns_number_gt 3759
_reflns_number_total 4686
_reflns_threshold_expression 'I > 2\s(I)'
_cod_data_source_file d4sc06666a2.cif
_cod_data_source_block Zn_H2bdc-3-py
_cod_original_sg_symbol_H-M 'C 2/c'
_cod_database_code 1573590
_shelx_shelxl_version_number 2018/3
_shelx_space_group_comment
;
The symmetry employed for this shelxl refinement is uniquely defined
by the following loop, which should always be used as a source of
symmetry information in preference to the above space-group names.
They are only intended as comments.
;
_shelx_estimated_absorpt_t_min 0.899
_shelx_estimated_absorpt_t_max 0.948

loop_
_space_group_symop_operation_xyz
'x, y, z'
'-x, y, -z+1/2'
'x+1/2, y+1/2, z'
'-x+1/2, y+1/2, -z+1/2'
'-x, -y, -z'
'x, -y, z-1/2'
'-x+1/2, -y+1/2, -z'
'x+1/2, -y+1/2, z-1/2'

loop_
_atom_site_label
_atom_site_type_symbol
_atom_site_fract_x
_atom_site_fract_y
_atom_site_fract_z
_atom_site_U_iso_or_equiv
_atom_site_adp_type
_atom_site_occupancy
_atom_site_site_symmetry_order
_atom_site_calc_flag
_atom_site_refinement_flags_posn
_atom_site_refinement_flags_adp
_atom_site_refinement_flags_occupancy
_atom_site_disorder_assembly
_atom_site_disorder_group
Zn1 Zn 0.50037(4) 0.38675(3) 0.32492(3) 0.01298(19) Uani 1 1 d . . . . .
O1 O 0.3801(3) 0.5438(2) 0.69364(18) 0.0211(8) Uani 1 1 d . . . . .
O2 O 0.4157(3) 0.5169(2) 0.80239(18) 0.0190(8) Uani 1 1 d . . . . .
O3 O 0.0852(3) 0.2094(2) 0.80259(19) 0.0221(8) Uani 1 1 d . . . . .
O4 O 0.1170(3) 0.1852(2) 0.69375(18) 0.0195(8) Uani 1 1 d . . . . .
O5 O 0.3571(3) 0.4006(2) 0.6338(2) 0.0340(11) Uani 1 1 d . . . . .
N1 N 0.5104(3) 0.3901(3) 0.4273(2) 0.0189(9) Uani 1 1 d . . . . .
C1 C 0.1255(4) 0.2252(3) 0.7478(3) 0.0186(11) Uani 1 1 d . . . . .
C2 C 0.1905(4) 0.2962(3) 0.7466(3) 0.0206(11) Uani 1 1 d . . . . .
C3 C 0.3079(4) 0.4309(3) 0.7442(3) 0.0191(11) Uani 1 1 d . . . . .
C4 C 0.3735(4) 0.5038(3) 0.7461(3) 0.0151(10) Uani 1 1 d . . . . .
C5 C 0.3019(5) 0.3810(4) 0.6871(3) 0.0280(13) Uani 1 1 d . . . . .
C6 C 0.4474(4) 0.3706(3) 0.5379(3) 0.0221(12) Uani 1 1 d . . . . .
C7 C 0.1952(5) 0.3458(4) 0.8030(3) 0.0292(14) Uani 1 1 d . . . . .
C8 C 0.5959(4) 0.4184(3) 0.4570(3) 0.0245(12) Uani 1 1 d . . . . .
C9 C 0.5329(5) 0.4014(4) 0.5663(3) 0.0279(13) Uani 1 1 d . . . . .
C10 C 0.2407(5) 0.3145(4) 0.6882(3) 0.0272(13) Uani 1 1 d . . . . .
C11 C 0.3628(5) 0.3429(4) 0.5796(3) 0.0303(14) Uani 1 1 d . . . . .
C12 C 0.6078(5) 0.4266(4) 0.5263(3) 0.0297(14) Uani 1 1 d . . . . .
C13 C 0.4385(4) 0.3654(3) 0.4664(3) 0.0214(12) Uani 1 1 d . . . . .
C14 C 0.2555(5) 0.4126(4) 0.8010(3) 0.0310(14) Uani 1 1 d . . . . .

loop_
_atom_site_aniso_label
_atom_site_aniso_U_11
_atom_site_aniso_U_22
_atom_site_aniso_U_33
_atom_site_aniso_U_23
_atom_site_aniso_U_13
_atom_site_aniso_U_12
Zn1 0.0159(3) 0.0092(3) 0.0138(3) 0.0000(2) 0.0013(2) -0.0006(2)
O1 0.021(2) 0.0218(19) 0.0204(19) 0.0028(16) 0.0020(16) -0.0085(15)
O2 0.021(2) 0.0156(18) 0.0202(19) -0.0036(15) 0.0013(16) -0.0025(15)
O3 0.026(2) 0.0189(19) 0.022(2) -0.0011(15) 0.0021(17) -0.0070(16)
O4 0.022(2) 0.0144(18) 0.0225(19) -0.0022(15) 0.0024(16) -0.0054(15)
O5 0.046(3) 0.029(2) 0.027(2) -0.0039(18) 0.018(2) -0.017(2)
N1 0.028(2) 0.016(2) 0.013(2) 0.0004(17) 0.0046(18) 0.0004(19)
C1 0.018(3) 0.020(3) 0.018(3) -0.004(2) 0.003(2) -0.005(2)
C2 0.029(3) 0.016(3) 0.016(3) 0.001(2) -0.002(2) -0.006(2)
C3 0.020(3) 0.018(3) 0.019(3) 0.001(2) 0.003(2) -0.007(2)
C4 0.019(3) 0.010(2) 0.017(3) 0.0031(19) 0.002(2) 0.0034(19)
C5 0.036(3) 0.033(3) 0.015(3) -0.001(2) 0.001(2) -0.005(3)
C6 0.028(3) 0.013(3) 0.026(3) -0.003(2) 0.008(2) 0.000(2)
C7 0.035(3) 0.033(3) 0.021(3) -0.004(2) 0.006(3) -0.018(3)
C8 0.030(3) 0.021(3) 0.023(3) -0.001(2) 0.000(2) -0.005(2)
C9 0.035(3) 0.028(3) 0.021(3) 0.002(2) 0.002(3) -0.002(3)
C10 0.032(3) 0.028(3) 0.022(3) -0.003(2) 0.004(3) -0.009(2)
C11 0.035(3) 0.035(3) 0.021(3) -0.004(3) 0.011(3) -0.011(3)
C12 0.036(4) 0.032(3) 0.021(3) 0.000(2) 0.003(3) -0.005(3)
C13 0.024(3) 0.018(3) 0.022(3) 0.002(2) 0.005(2) 0.002(2)
C14 0.041(4) 0.028(3) 0.024(3) -0.004(2) 0.006(3) -0.014(3)

loop_
_atom_type_symbol
_atom_type_description
_atom_type_scat_dispersion_real
_atom_type_scat_dispersion_imag
_atom_type_scat_source
C C 0.0033 0.0016 'International Tables Vol C Tables 4.2.6.8 and 6.1.1.4'
N N 0.0061 0.0033 'International Tables Vol C Tables 4.2.6.8 and 6.1.1.4'
O O 0.0106 0.0060 'International Tables Vol C Tables 4.2.6.8 and 6.1.1.4'
Zn Zn 0.2839 1.4301 'International Tables Vol C Tables 4.2.6.8 and 6.1.1.4'

loop_
_geom_angle_atom_site_label_1
_geom_angle_atom_site_label_2
_geom_angle_atom_site_label_3
_geom_angle
_geom_angle_site_symmetry_1
_geom_angle_site_symmetry_3
_geom_angle_publ_flag
N1 Zn1 O4 103.19(17) . 7_556 ?
N1 Zn1 O2 102.56(16) . 6_565 ?
O4 Zn1 O2 90.10(15) 7_556 6_565 ?
N1 Zn1 O1 97.57(17) . 5_666 ?
O4 Zn1 O1 159.16(15) 7_556 5_666 ?
O2 Zn1 O1 87.12(15) 6_565 5_666 ?
N1 Zn1 O3 102.41(16) . 8 ?
O4 Zn1 O3 86.06(15) 7_556 8 ?
O2 Zn1 O3 154.95(15) 6_565 8 ?
O1 Zn1 O3 87.77(16) 5_666 8 ?
N1 Zn1 Zn1 176.01(14) . 2_655 ?
O4 Zn1 Zn1 80.69(10) 7_556 2_655 ?
O2 Zn1 Zn1 78.21(10) 6_565 2_655 ?
O1 Zn1 Zn1 78.52(11) 5_666 2_655 ?
O3 Zn1 Zn1 76.74(11) 8 2_655 ?
C4 O1 Zn1 122.5(3) . 5_666 ?
C4 O2 Zn1 125.2(3) . 6_566 ?
C1 O3 Zn1 128.0(3) . 8_456 ?
C1 O4 Zn1 121.6(3) . 7_556 ?
C5 O5 C11 116.9(4) . . ?
C13 N1 C8 119.3(5) . . ?
C13 N1 Zn1 122.8(4) . . ?
C8 N1 Zn1 117.9(4) . . ?
O3 C1 O4 125.6(5) . . ?
O3 C1 C2 117.2(5) . . ?
O4 C1 C2 117.2(5) . . ?
C10 C2 C7 121.1(5) . . ?
C10 C2 C1 119.8(5) . . ?
C7 C2 C1 119.0(5) . . ?
C14 C3 C5 119.7(5) . . ?
C14 C3 C4 118.6(5) . . ?
C5 C3 C4 121.7(5) . . ?
O1 C4 O2 126.9(5) . . ?
O1 C4 C3 118.4(5) . . ?
O2 C4 C3 114.7(4) . . ?
O5 C5 C10 123.5(5) . . ?
O5 C5 C3 117.2(5) . . ?
C10 C5 C3 119.3(5) . . ?
C9 C6 C13 118.4(5) . . ?
C9 C6 C11 122.8(5) . . ?
C13 C6 C11 118.7(5) . . ?
C2 C7 C14 118.5(5) . . ?
N1 C8 C12 122.1(5) . . ?
C12 C9 C6 120.9(5) . . ?
C2 C10 C5 119.8(5) . . ?
O5 C11 C6 104.6(5) . . ?
C9 C12 C8 118.1(6) . . ?
N1 C13 C6 121.1(5) . . ?
C3 C14 C7 121.5(5) . . ?

loop_
_geom_bond_atom_site_label_1
_geom_bond_atom_site_label_2
_geom_bond_distance
_geom_bond_site_symmetry_2
_geom_bond_publ_flag
Zn1 N1 2.027(4) . ?
Zn1 O4 2.035(4) 7_556 ?
Zn1 O2 2.039(4) 6_565 ?
Zn1 O1 2.051(4) 5_666 ?
Zn1 O3 2.052(4) 8 ?
Zn1 Zn1 2.9636(12) 2_655 ?
O1 C4 1.245(6) . ?
O2 C4 1.257(6) . ?
O3 C1 1.257(6) . ?
O4 C1 1.268(6) . ?
O5 C5 1.355(7) . ?
O5 C11 1.453(7) . ?
N1 C13 1.331(7) . ?
N1 C8 1.376(7) . ?
C1 C2 1.493(7) . ?
C2 C10 1.395(8) . ?
C2 C7 1.395(8) . ?
C3 C14 1.383(8) . ?
C3 C5 1.411(8) . ?
C3 C4 1.523(7) . ?
C5 C10 1.401(8) . ?
C6 C9 1.381(9) . ?
C6 C13 1.418(8) . ?
C6 C11 1.512(8) . ?
C7 C14 1.398(8) . ?
C8 C12 1.383(8) . ?
C9 C12 1.376(8) . ?
